data_7201872
loop_
_publ_author_name
'Shao, Xiangfeng'
'Nakano, Yoshiaki'
'Yamochi, Hideki'
'Dubrovskiy, Alexander D.'
'Otsuka, Akihiro'
'Murata, Tsuyoshi'
'Yoshida, Yukihiro'
'Saito, Gunzi'
'Koshihara, Shin-ya'

_publ_section_title
;
 Formation of two-dimensional metals by weak intermolecular
 interactions based on the asymmetric EDO-TTF derivatives
;
_journal_issue 18
_journal_name_full 'Journal of Materials Chemistry'
_journal_page_first 2131
_journal_paper_doi 10.1039/b717621j
_journal_volume 18
_journal_year 2008
_chemical_formula_moiety 'C9 H8 O2 S5'
_chemical_formula_sum 'C9 H8 O2 S5'
_chemical_formula_weight 308.45
_chemical_melting_point 337.60(10)
_chemical_name_common 4,5-ethylenedioxy-4'-methylthiotetrathiafulvalene'
_chemical_name_systematic
;
4,5-ethylenedioxy-4'-methylthiotetrathiafulvalene'
;
_space_group_IT_number 61
_symmetry_cell_setting orthorhombic
_symmetry_space_group_name_Hall '-P 2ac 2ab'
_symmetry_space_group_name_H-M 'P b c a'
_atom_sites_solution_hydrogens geom
_atom_sites_solution_primary direct
_atom_sites_solution_secondary difmap
_audit_creation_method SHELXL-97
_cell_angle_alpha 90.00
_cell_angle_beta 90.00
_cell_angle_gamma 90.00
_cell_formula_units_Z 8
_cell_length_a 13.6810(10)
_cell_length_b 17.4380(13)
_cell_length_c 10.5300(6)
_cell_measurement_reflns_used 19
_cell_measurement_temperature 293(2)
_cell_measurement_theta_max 35
_cell_measurement_theta_min 3
_cell_volume 2512.1(3)
_computing_cell_refinement 'SHELXL-97 (Sheldrick, 1997)'
_computing_data_collection 'SHELXL-97 (Sheldrick, 1997)'
_computing_data_reduction 'SHELXL-97 (Sheldrick, 1997)'
_computing_molecular_graphics 'Ortep-3 for windows (Farrugia,1997)'
_computing_publication_material 'Ortep-3 for windows (Farrugia,1997)'
_computing_structure_refinement 'SHELXL-97 (Sheldrick, 1997)'
_computing_structure_solution 'SIR 2004'
_diffrn_ambient_temperature 293(2)
_diffrn_measured_fraction_theta_full 0.991
_diffrn_measured_fraction_theta_max 0.991
_diffrn_measurement_device_type 'Mac Science MXC-chi'
_diffrn_measurement_method 'four-circle diffractometer'
_diffrn_radiation_monochromator graphite
_diffrn_radiation_source 'fine-focus sealed tube'
_diffrn_radiation_type MoK\a
_diffrn_radiation_wavelength 0.71069
_diffrn_reflns_av_R_equivalents 0.0000
_diffrn_reflns_av_sigmaI/netI 0.0323
_diffrn_reflns_limit_h_max 17
_diffrn_reflns_limit_h_min 0
_diffrn_reflns_limit_k_max 21
_diffrn_reflns_limit_k_min 0
_diffrn_reflns_limit_l_max 13
_diffrn_reflns_limit_l_min 0
_diffrn_reflns_number 2569
_diffrn_reflns_theta_full 26.44
_diffrn_reflns_theta_max 26.44
_diffrn_reflns_theta_min 2.71
_exptl_absorpt_coefficient_mu 0.902
_exptl_absorpt_correction_type none
_exptl_crystal_colour plate
_exptl_crystal_density_diffrn 1.631
_exptl_crystal_density_meas ?
_exptl_crystal_density_method .
_exptl_crystal_description red
_exptl_crystal_F_000 1264
_exptl_crystal_size_max 0.6
_exptl_crystal_size_mid 0.2
_exptl_crystal_size_min 0.2
_refine_diff_density_max 0.323
_refine_diff_density_min -0.340
_refine_diff_density_rms 0.062
_refine_ls_extinction_method none
_refine_ls_goodness_of_fit_ref 1.076
_refine_ls_hydrogen_treatment constr
_refine_ls_matrix_type full
_refine_ls_number_parameters 145
_refine_ls_number_reflns 2569
_refine_ls_number_restraints 0
_refine_ls_restrained_S_all 1.076
_refine_ls_R_factor_all 0.0772
_refine_ls_R_factor_gt 0.0489
_refine_ls_shift/su_max 0.000
_refine_ls_shift/su_mean 0.000
_refine_ls_structure_factor_coef Fsqd
_refine_ls_weighting_details 'calc w=1/[\s^2^(Fo^2^)+(0.0631P)^2^+1.4865P] where P=(Fo^2^+2Fc^2^)/3'
_refine_ls_weighting_scheme calc
_refine_ls_wR_factor_gt 0.1304
_refine_ls_wR_factor_ref 0.1441
_reflns_number_gt 1661
_reflns_number_total 2569
_reflns_threshold_expression >2sigma(I)
_cod_data_source_file b717621j.txt
_cod_data_source_block MeSEDO-TTF
_cod_depositor_comments
;
The following automatic conversions were performed:
'_symmetry_cell_setting' value 'Orthorhombic' changed to 'orthorhombic'
according to '/home/saulius/struct/CIF-dictionaries/cif_core.dic'
dictionary named 'cif_core.dic' version 2.4.1 from 2010-06-29.

Automatic conversion script
Id: cif_fix_enum 1527 2010-12-29 10:47:43Z saulius 

The following automatic conversions were performed:

'_chemical_melting_point' value '337.5-337.7' was changed to
'337.60(10)' - the average value was taken and precision was
estimated.

Automatic conversion script
Id: cif_fix_values 1646 2011-03-28 12:23:43Z adriana 
;
_cod_original_sg_symbol_H-M P_b_c_a
_cod_database_code 7201872

loop_
_symmetry_equiv_pos_as_xyz
'x, y, z'
'-x+1/2, -y, z+1/2'
'x+1/2, -y+1/2, -z'
'-x, y+1/2, -z+1/2'
'-x, -y, -z'
'x-1/2, y, -z-1/2'
'-x-1/2, y-1/2, z'
'x, -y-1/2, z-1/2'

loop_
_atom_site_label
_atom_site_type_symbol
_atom_site_fract_x
_atom_site_fract_y
_atom_site_fract_z
_atom_site_U_iso_or_equiv
_atom_site_adp_type
_atom_site_occupancy
_atom_site_symmetry_multiplicity
_atom_site_calc_flag
_atom_site_refinement_flags
_atom_site_disorder_assembly
_atom_site_disorder_group
S3 S 0.55051(7) 0.16291(8) 0.35320(9) 0.0811(4) Uani 1 1 d . . .
S1 S 0.35162(7) 0.08077(8) 0.44606(9) 0.0795(4) Uani 1 1 d . . .
S4 S 0.63444(8) 0.14193(9) 0.61127(10) 0.0913(4) Uani 1 1 d . . .
S2 S 0.43595(8) 0.05749(7) 0.70068(9) 0.0788(3) Uani 1 1 d . . .
S5 S 0.15538(8) 0.01826(7) 0.52383(12) 0.0828(4) Uani 1 1 d . . .
O1 O 0.7247(2) 0.20773(16) 0.2715(2) 0.0755(7) Uani 1 1 d . . .
O2 O 0.8064(2) 0.18847(17) 0.5220(3) 0.0806(8) Uani 1 1 d . . .
C2 C 0.5363(3) 0.1263(2) 0.5085(3) 0.0638(9) Uani 1 1 d . . .
C1 C 0.4531(3) 0.0922(2) 0.5460(3) 0.0628(9) Uani 1 1 d . . .
C3 C 0.6742(3) 0.1829(2) 0.3757(3) 0.0604(9) Uani 1 1 d . . .
C5 C 0.2747(3) 0.0433(2) 0.5642(4) 0.0636(9) Uani 1 1 d . . .
C4 C 0.7113(3) 0.1746(2) 0.4901(3) 0.0657(9) Uani 1 1 d . . .
C6 C 0.3143(3) 0.0336(2) 0.6775(4) 0.0705(10) Uani 1 1 d . . .
H6 H 0.2773 0.0142 0.7442 0.085 Uiso 1 1 calc . . .
C7 C 0.8136(3) 0.2428(3) 0.3111(4) 0.0872(12) Uani 1 1 d . . .
H7A H 0.7995 0.2938 0.3432 0.105 Uiso 1 1 calc . . .
H7B H 0.8563 0.2484 0.2382 0.105 Uiso 1 1 calc . . .
C8 C 0.8640(3) 0.1996(3) 0.4085(5) 0.0911(13) Uani 1 1 d . . .
H8B H 0.8819 0.1499 0.3744 0.109 Uiso 1 1 calc . . .
H8A H 0.9238 0.2262 0.4308 0.109 Uiso 1 1 calc . . .
C9 C 0.1000(3) 0.1106(3) 0.5037(5) 0.0952(14) Uani 1 1 d . . .
H92 H 0.1370 0.1483 0.5496 0.114 Uiso 1 1 calc . . .
H91 H 0.0343 0.1093 0.5357 0.114 Uiso 1 1 calc . . .
H93 H 0.0990 0.1236 0.4152 0.114 Uiso 1 1 calc . . .

loop_
_atom_site_aniso_label
_atom_site_aniso_U_11
_atom_site_aniso_U_22
_atom_site_aniso_U_33
_atom_site_aniso_U_23
_atom_site_aniso_U_13
_atom_site_aniso_U_12
S3 0.0585(6) 0.1272(9) 0.0576(6) 0.0164(5) -0.0100(4) -0.0134(6)
S1 0.0591(6) 0.1257(9) 0.0537(5) 0.0020(5) -0.0024(4) -0.0187(6)
S4 0.0732(7) 0.1469(11) 0.0538(6) 0.0143(6) -0.0118(5) -0.0319(7)
S2 0.0682(6) 0.1090(8) 0.0592(6) 0.0157(5) -0.0048(5) -0.0037(6)
S5 0.0623(6) 0.0929(8) 0.0932(8) -0.0030(6) 0.0008(5) -0.0188(5)
O1 0.0633(16) 0.1006(19) 0.0626(15) 0.0115(14) 0.0038(12) -0.0036(14)
O2 0.0578(16) 0.114(2) 0.0700(16) 0.0034(16) -0.0108(13) -0.0090(14)
C2 0.057(2) 0.080(2) 0.0552(19) 0.0029(17) -0.0037(16) -0.0053(17)
C1 0.060(2) 0.076(2) 0.0525(18) -0.0016(17) -0.0046(16) 0.0003(17)
C3 0.052(2) 0.071(2) 0.059(2) 0.0013(17) 0.0010(15) 0.0023(16)
C5 0.055(2) 0.069(2) 0.067(2) -0.0018(18) 0.0048(17) -0.0038(16)
C4 0.054(2) 0.081(2) 0.062(2) 0.0019(18) -0.0046(16) -0.0024(17)
C6 0.067(2) 0.080(2) 0.065(2) 0.0139(19) 0.0089(18) 0.0016(19)
C7 0.066(3) 0.106(3) 0.090(3) 0.003(3) 0.005(2) -0.012(2)
C8 0.060(3) 0.116(4) 0.097(3) 0.021(3) 0.002(2) -0.005(2)
C9 0.059(3) 0.122(4) 0.105(4) 0.015(3) -0.011(2) 0.000(2)

loop_
_atom_type_symbol
_atom_type_description
_atom_type_scat_dispersion_real
_atom_type_scat_dispersion_imag
_atom_type_scat_source
C C 0.0033 0.0016 'International Tables Vol C Tables 4.2.6.8 and 6.1.1.4'
H H 0.0000 0.0000 'International Tables Vol C Tables 4.2.6.8 and 6.1.1.4'
O O 0.0106 0.0060 'International Tables Vol C Tables 4.2.6.8 and 6.1.1.4'
S S 0.1246 0.1234 'International Tables Vol C Tables 4.2.6.8 and 6.1.1.4'

loop_
_geom_angle_atom_site_label_1
_geom_angle_atom_site_label_2
_geom_angle_atom_site_label_3
_geom_angle
_geom_angle_site_symmetry_1
_geom_angle_site_symmetry_3
_geom_angle_publ_flag
C3 S3 C2 93.0(2) . . n
C5 S1 C1 95.4(2) . . n
C2 S4 C4 93.4(2) . . n
C6 S2 C1 94.7(2) . . n
C5 S5 C9 101.7(2) . . n
C3 O1 C7 109.6(3) . . n
C4 O2 C8 109.8(4) . . n
C1 C2 S4 122.6(3) . . n
C1 C2 S3 121.7(3) . . n
S4 C2 S3 115.6(2) . . n
C2 C1 S2 122.7(3) . . n
C2 C1 S1 123.1(3) . . n
S2 C1 S1 114.1(2) . . n
C4 C3 O1 125.2(4) . . n
C4 C3 S3 118.4(3) . . n
O1 C3 S3 116.4(3) . . n
C6 C5 S5 124.9(4) . . n
C6 C5 S1 116.2(3) . . n
S5 C5 S1 118.8(3) . . n
C3 C4 O2 125.0(4) . . n
C3 C4 S4 118.3(3) . . n
O2 C4 S4 116.7(3) . . n
C5 C6 S2 119.4(3) . . n
O1 C7 C8 113.0(5) . . n
O2 C8 C7 113.6(4) . . n

loop_
_geom_bond_atom_site_label_1
_geom_bond_atom_site_label_2
_geom_bond_distance
_geom_bond_site_symmetry_2
_geom_bond_publ_flag
S3 C3 1.745(4) . y
S3 C2 1.767(4) . y
S1 C5 1.755(4) . y
S1 C1 1.756(4) . y
S4 C2 1.746(4) . y
S4 C4 1.748(4) . y
S2 C6 1.733(5) . y
S2 C1 1.755(4) . y
S5 C5 1.744(4) . n
S5 C9 1.790(6) . n
O1 C3 1.366(5) . n
O1 C7 1.425(6) . n
O2 C4 1.366(5) . n
O2 C8 1.444(6) . n
C2 C1 1.339(6) . y
C3 C4 1.313(6) . y
C5 C6 1.319(6) . y
C7 C8 1.444(7) . y

loop_
_cod_related_entry_id
_cod_related_entry_database
_cod_related_entry_code
1 ChemSpider 21118125
